data_1539087
loop_
_publ_author_name
'Shashkin, D.P.'
'Belov, N.V.'
'Lur'e, E.A.'

_publ_section_title
;
 Crystal structure of Na2 O U2 Si O4
;
_journal_name_full Kristallografiya
_journal_page_first 958
_journal_page_last 963
_journal_volume 19
_journal_year 1974
_chemical_formula_sum 'Na2 O6 Si U'
_chemical_name_systematic 'Na2 U O2 Si O4'
_space_group_IT_number 142
_symmetry_space_group_name_Hall 'I 4bw 2aw -1bw'
_symmetry_space_group_name_H-M 'I 41/a c d :1'
_cell_angle_alpha 90
_cell_angle_beta 90
_cell_angle_gamma 90
_cell_formula_units_Z 16
_cell_length_a 12.718
_cell_length_b 12.718
_cell_length_c 13.376
_cell_volume 2163.535
_citation_journal_id_ASTM KRISAJ
_cod_data_source_file Shashkin_KRISAJ_1974_398.cif
_cod_data_source_block Na2O6Si1U1
_cod_original_sg_symbol_Hall '-I 4bd 2c (x+1/2,y+1/4,z-3/8)'
_cod_original_formula_sum 'Na2 O6 Si1 U1'
_cod_database_code 1539087

loop_
_symmetry_equiv_pos_as_xyz
x,y,z
-y,x+1/2,z+1/4
-x+1/2,-y+1/2,z+1/2
y+1/2,-x,z+3/4
x,-y+1/2,-z+3/4
y+1/2,x+1/2,-z
-x+1/2,y,-z+1/4
-y,-x,-z+1/2
-x,-y+1/2,-z+1/4
y,-x,-z
x-1/2,y,-z-1/4
-y-1/2,x+1/2,-z-1/2
-x,y,z-1/2
-y-1/2,-x,z+1/4
x-1/2,-y+1/2,z
y,x+1/2,z-1/4
x+1/2,y+1/2,z+1/2
-y+1/2,x+1,z+3/4
-x+1,-y+1,z+1
y+1,-x+1/2,z+5/4
x+1/2,-y+1,-z+5/4
y+1,x+1,-z+1/2
-x+1,y+1/2,-z+3/4
-y+1/2,-x+1/2,-z+1
-x+1/2,-y+1,-z+3/4
y+1/2,-x+1/2,-z+1/2
x,y+1/2,-z+1/4
-y,x+1,-z
-x+1/2,y+1/2,z
-y,-x+1/2,z+3/4
x,-y+1,z+1/2
y+1/2,x+1,z+1/4

loop_
_atom_site_label
_atom_site_type_symbol
_atom_site_fract_x
_atom_site_fract_y
_atom_site_fract_z
_atom_site_occupancy
_atom_site_U_iso_or_equiv
O1 O-2 0 0.25 0.278 1 0.0
Si1 Si+4 0.25 0.074 0.125 1 0.0
O3 O-2 0.089 0.38 0.125 1 0.0
Na3 Na+1 0 0 0.25 1 0.0
O2 O-2 0.148 0.148 0.125 1 0.0
Na1 Na+1 0.25 0.25 0.25 1 0.0
U1 U+6 0 0.25 0.125 1 0.0
Na2 Na+1 0 0 0 1 0.0
